data_7029600
loop_
_publ_author_name
'Fourmy, K\'evin'
'Mallet-Ladeira, Sonia'
'Dechy-Cabaret, Odile'
'Gouygou, Maryse'

_publ_section_title
;
 Platinum(ii)-phosphole complexes: synthesis and evaluation as enyne
 cycloisomerisation catalysts.
;
_journal_issue 18
_journal_name_full 'Dalton transactions (Cambridge, England : 2003)'
_journal_page_first 6728
_journal_page_last 6734
_journal_paper_doi 10.1039/c3dt53588f
_journal_volume 43
_journal_year 2014
_chemical_compound_source 'synthesis as described'
_chemical_formula_moiety 'C28 H34 Cl2 P2 Pt, 2(C H2 Cl2)'
_chemical_formula_sum 'C30 H38 Cl6 P2 Pt'
_chemical_formula_weight 868.33
_chemical_name_systematic
;
 ?
;
_space_group_IT_number 60
_symmetry_cell_setting orthorhombic
_symmetry_Int_Tables_number 60
_symmetry_space_group_name_Hall '-P 2n 2ab'
_symmetry_space_group_name_H-M 'P b c n'
_atom_sites_solution_hydrogens geom
_atom_sites_solution_primary direct
_atom_sites_solution_secondary difmap
_cell_angle_alpha 90
_cell_angle_beta 90
_cell_angle_gamma 90
_cell_formula_units_Z 4
_cell_length_a 18.3874(17)
_cell_length_b 13.0164(11)
_cell_length_c 14.3508(13)
_cell_measurement_reflns_used 9719
_cell_measurement_temperature 180(2)
_cell_measurement_theta_max 30.56
_cell_measurement_theta_min 2.39
_cell_measurement_wavelength 0.71073
_cell_volume 3434.7(5)
_computing_cell_refinement 'APEX2 and SAINT (Bruker, 2006)'
_computing_data_collection 'APEX2 (Bruker, 2006)'
_computing_data_reduction 'SAINT (Bruker, 2006)'
_computing_molecular_graphics 'Ortep-3 for Windows (Farrugia, 1997)'
_computing_publication_material 'WinGX publication routines (Farrugia, 1999)'
_computing_structure_refinement 'SHELXL-97 (Sheldrick, 2008)'
_computing_structure_solution 'SHELXS-97 (Sheldrick, 2008)'
_diffrn_ambient_temperature 180(2)
_diffrn_measured_fraction_theta_full 0.998
_diffrn_measured_fraction_theta_max 0.998
_diffrn_measurement_device_type 'Bruker Kappa APEX II'
_diffrn_measurement_method \w-\f
_diffrn_radiation_monochromator graphite
_diffrn_radiation_probe x-ray
_diffrn_radiation_source 'fine-focus sealed tube'
_diffrn_radiation_type MoK\a
_diffrn_radiation_wavelength 0.71073
_diffrn_reflns_av_R_equivalents 0.0409
_diffrn_reflns_av_unetI/netI 0.018
_diffrn_reflns_limit_h_max 26
_diffrn_reflns_limit_h_min -26
_diffrn_reflns_limit_k_max 16
_diffrn_reflns_limit_k_min -18
_diffrn_reflns_limit_l_max 20
_diffrn_reflns_limit_l_min -19
_diffrn_reflns_number 58921
_diffrn_reflns_theta_full 30.56
_diffrn_reflns_theta_max 30.56
_diffrn_reflns_theta_min 1.92
_diffrn_standards_decay_% 0
_diffrn_standards_interval_count 0
_diffrn_standards_interval_time 0
_diffrn_standards_number 0
_exptl_absorpt_coefficient_mu 4.665
_exptl_absorpt_correction_T_max 0.155
_exptl_absorpt_correction_T_min 0.085
_exptl_absorpt_correction_type multi-scan
_exptl_absorpt_process_details
;
        [c.f. r.h. blessing, acta cryst. (1995), a51, 33-38]
;
_exptl_crystal_colour yellow
_exptl_crystal_density_diffrn 1.679
_exptl_crystal_density_method 'not measured'
_exptl_crystal_description block
_exptl_crystal_F_000 1712
_exptl_crystal_size_max 0.6
_exptl_crystal_size_mid 0.6
_exptl_crystal_size_min 0.4
_refine_diff_density_max 1.671
_refine_diff_density_min -0.76
_refine_diff_density_rms 0.088
_refine_ls_extinction_coef 0.00427(11)
_refine_ls_extinction_expression Fc^*^=kFc[1+0.001xFc^2^\l^3^/sin(2\q)]^-1/4^
_refine_ls_extinction_method SHELXL
_refine_ls_goodness_of_fit_ref 1.098
_refine_ls_hydrogen_treatment constr
_refine_ls_matrix_type full
_refine_ls_number_parameters 182
_refine_ls_number_reflns 5271
_refine_ls_number_restraints 0
_refine_ls_restrained_S_all 1.098
_refine_ls_R_factor_all 0.026
_refine_ls_R_factor_gt 0.021
_refine_ls_shift/su_max 0.001
_refine_ls_shift/su_mean 0
_refine_ls_structure_factor_coef Fsqd
_refine_ls_weighting_details 'calc w=1/[\s^2^(Fo^2^)+(0.0192P)^2^+4.3614P] where P=(Fo^2^+2Fc^2^)/3'
_refine_ls_weighting_scheme calc
_refine_ls_wR_factor_gt 0.0496
_refine_ls_wR_factor_ref 0.0521
_reflns_number_gt 4625
_reflns_number_total 5271
_reflns_threshold_expression >2sigma(I)
_cod_data_source_file c3dt53588f1.cif
_cod_data_source_block cis-[Pt(TMP)2Cl2]
_cod_database_code 7029600

loop_
_symmetry_equiv_pos_as_xyz
'x, y, z'
'-x+1/2, -y+1/2, z+1/2'
'-x, y, -z+1/2'
'x+1/2, -y+1/2, -z'
'-x, -y, -z'
'x-1/2, y-1/2, -z-1/2'
'x, -y, z-1/2'
'-x-1/2, y-1/2, z'

loop_
_atom_site_label
_atom_site_type_symbol
_atom_site_fract_x
_atom_site_fract_y
_atom_site_fract_z
_atom_site_U_iso_or_equiv
_atom_site_adp_type
_atom_site_occupancy
_atom_site_symmetry_multiplicity
_atom_site_calc_flag
_atom_site_refinement_flags
C1 C 0.65069(10) 0.16143(15) 0.19479(14) 0.0182(3) Uani 1 1 d .
C2 C 0.65232(11) 0.05769(16) 0.19272(14) 0.0205(4) Uani 1 1 d .
C3 C 0.58304(12) 0.00783(15) 0.16270(14) 0.0207(4) Uani 1 1 d .
C4 C 0.52825(11) 0.07321(14) 0.14478(13) 0.0177(3) Uani 1 1 d .
C5 C 0.71031(13) 0.2343(2) 0.2193(2) 0.0327(5) Uani 1 1 d .
H5A H 0.7542 0.1955 0.2353 0.049 Uiso 1 1 calc R
H5B H 0.6954 0.2762 0.2727 0.049 Uiso 1 1 calc R
H5C H 0.7204 0.279 0.166 0.049 Uiso 1 1 calc R
C6 C 0.71697(14) -0.0064(2) 0.21777(19) 0.0344(5) Uani 1 1 d .
H6A H 0.7578 0.0386 0.2341 0.052 Uiso 1 1 calc R
H6B H 0.7305 -0.0494 0.1645 0.052 Uiso 1 1 calc R
H6C H 0.705 -0.0502 0.2711 0.052 Uiso 1 1 calc R
C7 C 0.57819(16) -0.10706(17) 0.15402(18) 0.0350(6) Uani 1 1 d .
H7A H 0.5304 -0.126 0.129 0.052 Uiso 1 1 calc R
H7B H 0.5846 -0.1385 0.2155 0.052 Uiso 1 1 calc R
H7C H 0.6164 -0.1316 0.1119 0.052 Uiso 1 1 calc R
C8 C 0.45374(12) 0.05117(18) 0.10679(15) 0.0256(4) Uani 1 1 d .
H8A H 0.452 0.0698 0.0407 0.038 Uiso 1 1 calc R
H8B H 0.4176 0.0915 0.1412 0.038 Uiso 1 1 calc R
H8C H 0.443 -0.0222 0.1137 0.038 Uiso 1 1 calc R
C9 C 0.56677(11) 0.24899(15) 0.04241(14) 0.0187(4) Uani 1 1 d .
C10 C 0.62161(12) 0.21203(18) -0.01538(15) 0.0263(4) Uani 1 1 d .
H10 H 0.6565 0.1649 0.0081 0.032 Uiso 1 1 calc R
C11 C 0.62514(15) 0.2443(2) -0.10748(17) 0.0350(5) Uani 1 1 d .
H11 H 0.663 0.2199 -0.1466 0.042 Uiso 1 1 calc R
C12 C 0.57404(18) 0.31142(19) -0.14253(17) 0.0386(6) Uani 1 1 d .
H12 H 0.5769 0.3334 -0.2055 0.046 Uiso 1 1 calc R
C13 C 0.51892(17) 0.3465(2) -0.08612(19) 0.0387(6) Uani 1 1 d .
H13 H 0.4833 0.3919 -0.1106 0.046 Uiso 1 1 calc R
C14 C 0.51511(15) 0.31584(17) 0.00643(18) 0.0294(5) Uani 1 1 d .
H14 H 0.4771 0.3407 0.0452 0.035 Uiso 1 1 calc R
C15 C 0.32572(19) 0.4934(3) 0.0331(3) 0.0658(10) Uani 1 1 d .
H15A H 0.3566 0.5264 -0.0149 0.079 Uiso 1 1 calc R
H15B H 0.3504 0.5009 0.094 0.079 Uiso 1 1 calc R
P1 P 0.56090(3) 0.20244(4) 0.16198(3) 0.01464(9) Uani 1 1 d .
Cl1 Cl 0.57956(3) 0.44289(4) 0.19380(4) 0.02799(11) Uani 1 1 d .
Cl2 Cl 0.31567(5) 0.36292(10) 0.00701(10) 0.0855(4) Uani 1 1 d .
Cl3 Cl 0.24038(6) 0.55583(8) 0.03710(7) 0.0674(2) Uani 1 1 d .
Pt1 Pt 0.5 0.314689(7) 0.25 0.01439(4) Uani 1 2 d S

loop_
_atom_site_aniso_label
_atom_site_aniso_U_11
_atom_site_aniso_U_22
_atom_site_aniso_U_33
_atom_site_aniso_U_23
_atom_site_aniso_U_13
_atom_site_aniso_U_12
C1 0.0168(8) 0.0212(8) 0.0167(9) 0.0001(7) -0.0014(7) 0.0022(7)
C2 0.0249(9) 0.0220(9) 0.0147(8) 0.0011(7) 0.0002(7) 0.0071(7)
C3 0.0324(10) 0.0162(8) 0.0134(8) -0.0001(7) 0.0031(7) 0.0010(7)
C4 0.0237(9) 0.0173(8) 0.0120(8) -0.0014(7) 0.0021(7) -0.0032(7)
C5 0.0219(10) 0.0329(12) 0.0433(13) -0.0058(11) -0.0063(10) -0.0023(9)
C6 0.0373(13) 0.0332(12) 0.0329(12) 0.0018(10) -0.0043(10) 0.0167(10)
C7 0.0596(16) 0.0154(9) 0.0299(12) -0.0008(9) -0.0002(11) 0.0011(10)
C8 0.0262(10) 0.0310(11) 0.0194(9) -0.0052(8) 0.0004(8) -0.0081(8)
C9 0.0225(9) 0.0180(8) 0.0157(8) 0.0028(7) -0.0004(7) -0.0017(7)
C10 0.0281(10) 0.0301(10) 0.0208(10) 0.0020(8) 0.0051(8) 0.0014(9)
C11 0.0442(14) 0.0421(13) 0.0186(10) 0.0004(10) 0.0082(10) -0.0106(11)
C12 0.0643(18) 0.0350(13) 0.0166(11) 0.0082(9) -0.0056(11) -0.0150(12)
C13 0.0563(16) 0.0301(12) 0.0295(13) 0.0076(10) -0.0150(12) 0.0034(12)
C14 0.0356(12) 0.0282(12) 0.0245(12) 0.0025(9) -0.0060(9) 0.0076(9)
C15 0.0479(18) 0.086(3) 0.063(2) -0.012(2) 0.0107(17) -0.0301(18)
P1 0.0160(2) 0.01409(19) 0.0139(2) 0.00069(17) 0.00072(17) 0.00033(16)
Cl1 0.0303(2) 0.0174(2) 0.0362(3) 0.0040(2) 0.0075(2) -0.00511(18)
Cl2 0.0419(5) 0.0845(7) 0.1301(10) -0.0233(7) -0.0112(5) -0.0096(5)
Cl3 0.0691(6) 0.0847(7) 0.0484(5) -0.0047(5) 0.0059(4) -0.0059(5)
Pt1 0.01654(6) 0.01123(6) 0.01540(6) 0 0.00151(3) 0

loop_
_atom_type_symbol
_atom_type_description
_atom_type_scat_dispersion_real
_atom_type_scat_dispersion_imag
_atom_type_scat_source
C C 0.0033 0.0016 'International Tables Vol C Tables 4.2.6.8 and 6.1.1.4'
H H 0 0 'International Tables Vol C Tables 4.2.6.8 and 6.1.1.4'
P P 0.1023 0.0942 'International Tables Vol C Tables 4.2.6.8 and 6.1.1.4'
Cl Cl 0.1484 0.1585 'International Tables Vol C Tables 4.2.6.8 and 6.1.1.4'
Pt Pt -1.7033 8.3905 'International Tables Vol C Tables 4.2.6.8 and 6.1.1.4'

loop_
_geom_angle_atom_site_label_1
_geom_angle_atom_site_label_2
_geom_angle_atom_site_label_3
_geom_angle
_geom_angle_site_symmetry_1
_geom_angle_site_symmetry_3
C2 C1 C5 128.62(19) . .
C2 C1 P1 108.14(15) . .
C5 C1 P1 123.23(16) . .
C1 C2 C3 114.95(17) . .
C1 C2 C6 124.7(2) . .
C3 C2 C6 120.34(19) . .
C4 C3 C2 114.81(17) . .
C4 C3 C7 124.7(2) . .
C2 C3 C7 120.46(19) . .
C3 C4 C8 129.23(18) . .
C3 C4 P1 108.36(15) . .
C8 C4 P1 122.11(15) . .
C1 C5 H5A 109.5 . .
C1 C5 H5B 109.5 . .
H5A C5 H5B 109.5 . .
C1 C5 H5C 109.5 . .
H5A C5 H5C 109.5 . .
H5B C5 H5C 109.5 . .
C2 C6 H6A 109.5 . .
C2 C6 H6B 109.5 . .
H6A C6 H6B 109.5 . .
C2 C6 H6C 109.5 . .
H6A C6 H6C 109.5 . .
H6B C6 H6C 109.5 . .
C3 C7 H7A 109.5 . .
C3 C7 H7B 109.5 . .
H7A C7 H7B 109.5 . .
C3 C7 H7C 109.5 . .
H7A C7 H7C 109.5 . .
H7B C7 H7C 109.5 . .
C4 C8 H8A 109.5 . .
C4 C8 H8B 109.5 . .
H8A C8 H8B 109.5 . .
C4 C8 H8C 109.5 . .
H8A C8 H8C 109.5 . .
H8B C8 H8C 109.5 . .
C14 C9 C10 119.4(2) . .
C14 C9 P1 121.21(17) . .
C10 C9 P1 119.28(16) . .
C11 C10 C9 119.8(2) . .
C11 C10 H10 120.1 . .
C9 C10 H10 120.1 . .
C12 C11 C10 120.5(2) . .
C12 C11 H11 119.8 . .
C10 C11 H11 119.8 . .
C13 C12 C11 119.9(2) . .
C13 C12 H12 120.1 . .
C11 C12 H12 120.1 . .
C12 C13 C14 120.3(2) . .
C12 C13 H13 119.8 . .
C14 C13 H13 119.8 . .
C9 C14 C13 120.1(2) . .
C9 C14 H14 120 . .
C13 C14 H14 120 . .
Cl2 C15 Cl3 111.06(18) . .
Cl2 C15 H15A 109.4 . .
Cl3 C15 H15A 109.4 . .
Cl2 C15 H15B 109.4 . .
Cl3 C15 H15B 109.4 . .
H15A C15 H15B 108 . .
C1 P1 C4 93.71(9) . .
C1 P1 C9 106.91(9) . .
C4 P1 C9 101.59(9) . .
C1 P1 Pt1 120.45(7) . .
C4 P1 Pt1 121.40(7) . .
C9 P1 Pt1 110.17(7) . .
P1 Pt1 P1 98.24(3) 3_655 .
P1 Pt1 Cl1 87.622(19) 3_655 3_655
P1 Pt1 Cl1 165.14(2) . 3_655
P1 Pt1 Cl1 165.14(2) 3_655 .
P1 Pt1 Cl1 87.624(19) . .
Cl1 Pt1 Cl1 90.06(3) 3_655 .

loop_
_geom_bond_atom_site_label_1
_geom_bond_atom_site_label_2
_geom_bond_distance
_geom_bond_site_symmetry_2
C1 C2 1.351(3) .
C1 C5 1.491(3) .
C1 P1 1.7978(19) .
C2 C3 1.493(3) .
C2 C6 1.496(3) .
C3 C4 1.344(3) .
C3 C7 1.503(3) .
C4 C8 1.502(3) .
C4 P1 1.8030(19) .
C5 H5A 0.98 .
C5 H5B 0.98 .
C5 H5C 0.98 .
C6 H6A 0.98 .
C6 H6B 0.98 .
C6 H6C 0.98 .
C7 H7A 0.98 .
C7 H7B 0.98 .
C7 H7C 0.98 .
C8 H8A 0.98 .
C8 H8B 0.98 .
C8 H8C 0.98 .
C9 C14 1.388(3) .
C9 C10 1.391(3) .
C9 P1 1.823(2) .
C10 C11 1.388(3) .
C10 H10 0.95 .
C11 C12 1.378(4) .
C11 H11 0.95 .
C12 C13 1.375(4) .
C12 H12 0.95 .
C13 C14 1.388(4) .
C13 H13 0.95 .
C14 H14 0.95 .
C15 Cl2 1.749(4) .
C15 Cl3 1.768(4) .
C15 H15A 0.99 .
C15 H15B 0.99 .
P1 Pt1 2.2325(5) .
Cl1 Pt1 2.3611(5) .
Pt1 P1 2.2325(5) 3_655
Pt1 Cl1 2.3611(5) 3_655
